data_4116874
loop_
_publ_author_name
'Leo A. Paquette'
'David G. Bolin'
'Marshall Stepanian'
'Bruce M. Branan'
'Uppuluri V. Mallavadhani'
'Jinsung Tae'
'Shawn W. E. Eisenberg'
'Robin D. Rogers'

_publ_section_title
;
 Intramolecular Oxymercuration of Stereoisomeric Cyclohexyl-Belted
 Poly(spirotetrahydrofuranyl) Platforms
;
_journal_name_full 'Journal of the American Chemical Society'
_journal_page_first 11603
_journal_page_last 11615
_journal_paper_doi 10.1021/ja981756p
_journal_volume 120
_journal_year 1998
_chemical_formula_structural 'LAP211 (II-DGB-222A)'
_chemical_formula_sum 'C21 H31 Cl Hg O5'
_chemical_formula_weight 599.50
_chemical_name_systematic
; 
 ? 
;
_space_group_IT_number 4
_symmetry_cell_setting monoclinic
_symmetry_space_group_name_Hall 'P 2yb'
_symmetry_space_group_name_H-M 'P 1 21 1'
_atom_sites_solution_hydrogens geom
_atom_sites_solution_primary direct
_atom_sites_solution_secondary difmap
_audit_creation_method SHELXL
_cell_angle_alpha 90.00
_cell_angle_beta 99.499(1)
_cell_angle_gamma 90.00
_cell_formula_units_Z 2
_cell_length_a 8.6396(2)
_cell_length_b 7.4269(2)
_cell_length_c 16.2254(3)
_cell_measurement_reflns_used 5873
_cell_measurement_temperature 173(2)
_cell_volume 1026.83(4)
_computing_cell_refinement 'Siemens SAINT'
_computing_data_collection 'Siemens SAINT'
_computing_data_reduction 'Siemens SHELXTL'
_computing_molecular_graphics 'Siemens SHELXTL'
_computing_publication_material 'Siemens SHELXTL'
_computing_structure_refinement 'SHELXL-93 (Sheldrick, 1993)'
_computing_structure_solution 'SHELXS-86 (Sheldrick, 1990)'
_diffrn_ambient_temperature 173(2)
_diffrn_measurement_device 'Siemens SMART CCD'
_diffrn_measurement_method 'area detector'
_diffrn_radiation_monochromator graphite
_diffrn_radiation_source 'fine-focus sealed tube'
_diffrn_radiation_type MoK\a
_diffrn_radiation_wavelength 0.71073
_diffrn_reflns_av_R_equivalents 0.0223
_diffrn_reflns_av_sigmaI/netI 0.0394
_diffrn_reflns_limit_h_max 9
_diffrn_reflns_limit_h_min -11
_diffrn_reflns_limit_k_max 9
_diffrn_reflns_limit_k_min -9
_diffrn_reflns_limit_l_max 21
_diffrn_reflns_limit_l_min -20
_diffrn_reflns_number 6643
_diffrn_reflns_theta_max 27.81
_diffrn_reflns_theta_min 1.27
_exptl_absorpt_coefficient_mu 7.655
_exptl_absorpt_correction_T_max 0.95
_exptl_absorpt_correction_T_min 0.57
_exptl_absorpt_correction_type SADABS
_exptl_crystal_colour colorless
_exptl_crystal_density_diffrn 1.939
_exptl_crystal_description plates
_exptl_crystal_F_000 588
_exptl_crystal_size_max 0.20
_exptl_crystal_size_mid 0.30
_exptl_crystal_size_min 0.36
_refine_diff_density_max 2.406
_refine_diff_density_min -1.013
_refine_diff_density_rms 0.131
_refine_ls_abs_structure_details 'Flack H D (1983), Acta Cryst. A39, 876-881'
_refine_ls_abs_structure_Flack 0.00
_refine_ls_extinction_coef 0.0000(5)
_refine_ls_extinction_expression Fc^*^=kFc[1+0.001xFc^2^\l^3^/sin(2\q)]^-1/4^
_refine_ls_extinction_method SHELXL
_refine_ls_goodness_of_fit_all 1.094
_refine_ls_goodness_of_fit_obs 1.113
_refine_ls_matrix_type fullcycle
_refine_ls_number_parameters 248
_refine_ls_number_reflns 3989
_refine_ls_number_restraints 1
_refine_ls_restrained_S_all 1.106
_refine_ls_restrained_S_obs 1.113
_refine_ls_R_factor_all 0.0333
_refine_ls_R_factor_obs 0.0304
_refine_ls_shift/esd_max -1.067
_refine_ls_shift/esd_mean 0.008
_refine_ls_structure_factor_coef Fsqd
_refine_ls_weighting_scheme '0.0333, 1.9501'
_refine_ls_wR_factor_all 0.0778
_refine_ls_wR_factor_obs 0.0759
_reflns_number_observed 3764
_reflns_number_total 3991
_reflns_observed_criterion >2sigma(I)
_cod_data_source_file ja981756p_03.cif
_cod_data_source_block 33
_cod_database_code 4116874

loop_
_symmetry_equiv_pos_as_xyz
'x, y, z'
'-x, y+1/2, -z'

loop_
_atom_site_aniso_label
_atom_site_aniso_U_11
_atom_site_aniso_U_22
_atom_site_aniso_U_33
_atom_site_aniso_U_23
_atom_site_aniso_U_13
_atom_site_aniso_U_12
Hg 0.03371(13) 0.03770(13) 0.02578(12) -0.0025(2) 0.01073(7) -0.0011(2)
Cl 0.0626(13) 0.073(2) 0.0345(9) -0.0094(9) 0.0204(9) 0.0099(11)
O1 0.033(3) 0.037(3) 0.030(2) 0.016(2) 0.007(2) -0.002(2)
O2 0.023(2) 0.026(2) 0.042(3) 0.005(2) 0.013(2) 0.002(2)
O3 0.025(3) 0.020(2) 0.023(2) 0.007(2) 0.008(2) -0.006(2)
O4 0.034(2) 0.047(5) 0.028(2) 0.013(2) -0.003(2) -0.004(2)
O5 0.022(2) 0.031(2) 0.045(2) 0.013(4) 0.008(2) 0.001(4)
C1 0.028(3) 0.021(3) 0.021(3) 0.006(2) 0.007(2) -0.006(2)
C2 0.024(3) 0.024(3) 0.019(3) 0.005(2) 0.003(2) -0.002(3)
C3 0.022(3) 0.020(3) 0.027(3) -0.001(2) 0.007(2) -0.006(2)
C4 0.021(4) 0.025(3) 0.032(4) 0.003(3) 0.011(3) 0.003(3)
C5 0.027(3) 0.035(3) 0.022(3) 0.007(2) 0.002(2) -0.009(3)
C6 0.023(2) 0.029(6) 0.030(3) 0.005(3) 0.005(2) 0.000(3)
C7 0.035(4) 0.021(3) 0.045(4) 0.003(3) 0.011(3) -0.004(3)
C8 0.045(4) 0.033(5) 0.072(6) 0.009(3) 0.020(4) 0.006(3)
C9 0.047(5) 0.035(5) 0.110(9) 0.023(5) 0.034(5) 0.007(4)
C13 0.032(4) 0.039(4) 0.026(3) -0.009(3) -0.001(3) -0.015(3)
C14 0.041(5) 0.069(6) 0.038(4) -0.005(4) -0.012(4) -0.021(4)
C15 0.048(5) 0.095(10) 0.036(4) 0.017(4) -0.016(4) -0.025(5)
C16 0.030(4) 0.020(3) 0.049(4) 0.009(3) 0.013(3) -0.001(3)
C17 0.040(5) 0.035(5) 0.110(9) 0.004(5) 0.016(5) 0.009(4)
C18A 0.047(10) 0.037(9) 0.061(11) -0.019(8) 0.012(8) 0.000(8)
C18B 0.025(6) 0.017(6) 0.055(9) -0.010(6) 0.018(6) 0.004(5)
C19 0.031(4) 0.033(4) 0.024(3) 0.000(3) -0.001(3) -0.009(3)
C20 0.035(4) 0.055(7) 0.033(3) -0.004(3) -0.006(3) -0.008(3)
C21 0.046(5) 0.065(6) 0.025(4) 0.010(4) -0.005(3) 0.004(4)

loop_
_atom_site_label
_atom_site_type_symbol
_atom_site_fract_x
_atom_site_fract_y
_atom_site_fract_z
_atom_site_U_iso_or_equiv
_atom_site_thermal_displace_type
_atom_site_occupancy
_atom_site_calc_flag
_atom_site_refinement_flags
_atom_site_disorder_group
Hg Hg -0.39001(2) 0.74976(7) 0.436341(12) 0.03174(9) Uani 1 d . .
Cl Cl -0.4849(3) 0.8153(3) 0.55957(13) 0.0553(6) Uani 1 d . .
O1 O -0.0767(6) 0.5583(7) 0.4033(3) 0.0331(11) Uani 1 d . .
O2 O 0.0739(5) 0.6071(7) 0.2483(3) 0.0292(10) Uani 1 d . .
O3 O -0.1277(6) 0.8586(7) 0.1728(3) 0.0221(11) Uani 1 d . .
O4 O -0.4258(6) 0.7909(7) 0.0965(3) 0.037(2) Uani 1 d . .
O5 O -0.5675(4) 0.7432(14) 0.2531(3) 0.0325(9) Uani 1 d . .
C1 C -0.3091(7) 0.6778(9) 0.3257(4) 0.0231(12) Uani 1 d . .
H1A H -0.3396(7) 0.5484(9) 0.3174(4) 0.028 Uiso 1 calc R .
C2 C -0.1316(8) 0.6761(9) 0.3331(4) 0.0223(12) Uani 1 d . .
C3 C -0.0909(7) 0.5824(9) 0.2517(4) 0.0227(12) Uani 1 d . .
C4 C -0.1830(9) 0.6786(11) 0.1704(5) 0.025(2) Uani 1 d . .
C5 C -0.3617(8) 0.6837(10) 0.1690(4) 0.0279(14) Uani 1 d . .
C6 C -0.4025(7) 0.7728(15) 0.2496(4) 0.027(2) Uani 1 d . .
C7 C -0.1137(9) 0.3757(10) 0.2549(5) 0.033(2) Uani 1 d . .
H7A H -0.1849(9) 0.3434(10) 0.2945(5) 0.040 Uiso 1 calc R .
H7B H -0.1576(9) 0.3279(10) 0.1989(5) 0.040 Uiso 1 calc R .
C8 C 0.0520(10) 0.3022(11) 0.2846(6) 0.049(2) Uani 1 d . .
H8A H 0.0727(10) 0.2886(11) 0.3461(6) 0.058 Uiso 1 calc R .
H8B H 0.0663(10) 0.1841(11) 0.2586(6) 0.058 Uiso 1 calc R .
C9 C 0.1579(12) 0.4415(13) 0.2567(8) 0.062(3) Uani 1 d . .
H9A H 0.2548(12) 0.4538(13) 0.2984(8) 0.074 Uiso 1 calc R .
H9B H 0.1876(12) 0.4063(13) 0.2026(8) 0.074 Uiso 1 calc R .
C10 C -0.1025(8) 0.6334(11) 0.0724(4) 0.0274(14) Uiso 1 d . .
H10A H -0.0351(8) 0.5249(11) 0.0803(4) 0.033 Uiso 1 calc R .
H10B H -0.1903(8) 0.6086(11) 0.0264(4) 0.033 Uiso 1 calc R .
C11 C -0.0419(10) 0.7337(22) 0.0569(5) 0.055(2) Uiso 1 d . .
H11A H -0.0565(10) 0.7442(22) -0.0047(5) 0.066 Uiso 1 calc R .
H11B H 0.0710(10) 0.7134(22) 0.0779(5) 0.066 Uiso 1 calc R .
C12 C -0.0990(9) 0.9172(11) 0.0966(5) 0.0301(15) Uiso 1 d . .
H12A H -0.0158(9) 1.0103(11) 0.1029(5) 0.036 Uiso 1 calc R .
H12B H -0.1951(9) 0.9659(11) 0.0622(5) 0.036 Uiso 1 calc R .
C13 C -0.4427(9) 0.4976(11) 0.1533(4) 0.033(2) Uani 1 d . .
H13A H -0.3750(9) 0.4124(11) 0.1287(4) 0.040 Uiso 1 calc R .
H13B H -0.4667(9) 0.4461(11) 0.2061(4) 0.040 Uiso 1 calc R .
C14 C -0.5943(11) 0.5365(15) 0.0919(6) 0.051(2) Uani 1 d . .
H14A H -0.6263(11) 0.4315(15) 0.0555(6) 0.062 Uiso 1 calc R .
H14B H -0.6812(11) 0.5697(15) 0.1218(6) 0.062 Uiso 1 calc R .
C15 C -0.5469(11) 0.6921(16) 0.0428(6) 0.062(4) Uani 1 d . .
H15A H -0.5067(11) 0.6481(16) -0.0072(6) 0.075 Uiso 1 calc R .
H15B H -0.6384(11) 0.7711(16) 0.0243(6) 0.075 Uiso 1 calc R .
C16 C -0.3891(8) 0.9841(9) 0.2500(5) 0.032(2) Uani 1 d . .
H16A H -0.3348(8) 1.0276(9) 0.3049(5) 0.039 Uiso 1 calc R .
H16B H -0.3303(8) 1.0257(9) 0.2061(5) 0.039 Uiso 1 calc R .
C17 C -0.5575(11) 1.0519(13) 0.2329(8) 0.061(3) Uani 1 d . .
H17A H -0.5815(11) 1.1235(13) 0.2807(8) 0.073 Uiso 1 calc R 1
H17B H -0.5752(11) 1.1280(13) 0.1821(8) 0.073 Uiso 1 calc R 1
C18A C -0.6592(22) 0.8848(24) 0.2206(12) 0.048(4) Uani 0.50 d P 1
H18A H -0.7505(22) 0.8978(24) 0.2498(12) 0.058 Uiso 0.50 calc PR 1
H18B H -0.6981(22) 0.8650(24) 0.1604(12) 0.058 Uiso 0.50 calc PR 1
C18B C -0.6528(16) 0.9110(17) 0.2586(10) 0.031(3) Uani 0.50 d P 2
H18C H -0.7559(16) 0.9068(17) 0.2215(10) 0.037 Uiso 0.50 calc PR 2
H18D H -0.6704(16) 0.9317(17) 0.3166(10) 0.037 Uiso 0.50 calc PR 2
C19 C -0.0459(9) 0.8526(10) 0.3544(4) 0.0299(15) Uani 1 d . .
H19A H -0.1105(9) 0.9365(10) 0.3818(4) 0.036 Uiso 1 calc R .
H19B H -0.0198(9) 0.9106(10) 0.3034(4) 0.036 Uiso 1 calc R .
C20 C 0.1055(9) 0.7991(12) 0.4149(5) 0.042(2) Uani 1 d . .
H20A H 0.1905(9) 0.7638(12) 0.3841(5) 0.051 Uiso 1 calc R .
H20B H 0.1428(9) 0.8982(12) 0.4540(5) 0.051 Uiso 1 calc R .
C21 C 0.0487(11) 0.6401(14) 0.4602(5) 0.047(2) Uani 1 d . .
H21A H 0.1350(11) 0.5528(14) 0.4763(5) 0.056 Uiso 1 calc R .
H21B H 0.0105(11) 0.6808(14) 0.5114(5) 0.056 Uiso 1 calc R .

loop_
_atom_type_symbol
_atom_type_description
_atom_type_scat_dispersion_real
_atom_type_scat_dispersion_imag
_atom_type_scat_source
C C 0.0033 0.0016 'International Tables Vol C Tables 4.2.6.8 and 6.1.1.4'
H H 0.0000 0.0000 'International Tables Vol C Tables 4.2.6.8 and 6.1.1.4'
O O 0.0106 0.0060 'International Tables Vol C Tables 4.2.6.8 and 6.1.1.4'
Cl Cl 0.1484 0.1585 'International Tables Vol C Tables 4.2.6.8 and 6.1.1.4'
Hg Hg -2.3894 9.2266 'International Tables Vol C Tables 4.2.6.8 and 6.1.1.4'

loop_
_geom_angle_atom_site_label_1
_geom_angle_atom_site_label_2
_geom_angle_atom_site_label_3
_geom_angle
C1 Hg Cl 177.2(2)
C21 O1 C2 111.3(6)
C9 O2 C3 112.1(6)
C12 O3 C4 112.6(8)
C15 O4 C5 110.6(6)
C18A O5 C6 112.2(11)
C18B O5 C6 112.5(10)
C2 C1 C6 117.3(5)
C2 C1 Hg 114.1(4)
C6 C1 Hg 111.5(5)
O1 C2 C1 105.2(5)
O1 C2 C19 105.0(5)
C1 C2 C19 117.4(6)
O1 C2 C3 107.5(6)
C1 C2 C3 107.3(5)
C19 C2 C3 113.7(5)
O2 C3 C7 105.0(5)
O2 C3 C2 109.4(5)
C7 C3 C2 111.2(5)
O2 C3 C4 105.7(5)
C7 C3 C4 115.0(6)
C2 C3 C4 110.2(6)
O3 C4 C5 108.0(5)
O3 C4 C3 106.3(6)
C5 C4 C3 112.7(6)
O3 C4 C10 91.2(6)
C5 C4 C10 120.3(6)
C3 C4 C10 114.8(5)
O4 C5 C4 105.8(5)
O4 C5 C13 104.7(5)
C4 C5 C13 113.8(7)
O4 C5 C6 109.8(6)
C4 C5 C6 111.3(6)
C13 C5 C6 111.0(6)
O5 C6 C1 106.7(6)
O5 C6 C5 109.2(6)
C1 C6 C5 108.6(7)
O5 C6 C16 102.8(8)
C1 C6 C16 115.3(6)
C5 C6 C16 113.7(6)
C8 C7 C3 104.2(6)
C9 C8 C7 104.1(7)
O2 C9 C8 107.3(7)
C11 C10 C4 112.1(9)
C10 C11 C12 109.4(9)
O3 C12 C11 101.7(8)
C14 C13 C5 104.6(7)
C15 C14 C13 102.2(7)
O4 C15 C14 107.7(7)
C17 C16 C6 105.2(6)
C18B C17 C16 106.4(9)
C18A C17 C16 105.6(10)
O5 C18A C17 107.0(13)
C17 C18B O5 106.6(9)
C2 C19 C20 104.5(6)
C21 C20 C19 101.5(6)
O1 C21 C20 106.7(6)

loop_
_geom_bond_atom_site_label_1
_geom_bond_atom_site_label_2
_geom_bond_distance
Hg C1 2.101(7)
Hg Cl 2.334(2)
O1 C21 1.437(10)
O1 C2 1.452(8)
O2 C9 1.423(10)
O2 C3 1.446(8)
O3 C12 1.371(12)
O3 C4 1.418(9)
O4 C15 1.447(10)
O4 C5 1.452(8)
O5 C18A 1.37(2)
O5 C18B 1.46(2)
O5 C6 1.453(7)
C1 C2 1.519(9)
C1 C6 1.531(10)
C2 C19 1.517(9)
C2 C3 1.582(9)
C3 C7 1.550(9)
C3 C4 1.593(11)
C4 C5 1.541(10)
C4 C10 1.868(10)
C5 C13 1.551(10)
C5 C6 1.556(10)
C6 C16 1.573(13)
C7 C8 1.534(11)
C8 C9 1.500(12)
C10 C11 0.967(15)
C11 C12 1.62(2)
C13 C14 1.537(11)
C14 C15 1.499(14)
C16 C17 1.522(12)
C17 C18B 1.43(2)
C17 C18A 1.51(2)
C19 C20 1.552(10)
C20 C21 1.515(12)
